data_2018166
loop_
_publ_author_name
'Pourayoubi, Mehrdad'
'Tarahhomi, Atekeh'
'Saneei, Anahid'
'Rheingold, Arnold L.'
'Golen, James A.'

_publ_section_title
;
 Different cyclic motifs in phosphoric triamides containing a
 C(O)NHP(O)(NH)~2~ skeleton and an <i>R</i>~2~^2^(10) graph set in
 three new compounds: a database analysis of hydrogen-bond strengths
 based on motifs
;
_journal_coeditor_code YP3002
_journal_issue 7
_journal_name_full 'Acta Crystallographica Section C'
_journal_page_first o265
_journal_page_last o272
_journal_paper_doi 10.1107/S0108270111019755
_journal_volume 67
_journal_year 2011
_chemical_formula_iupac 'C21 H18 Cl2 F2 N3 O2 P'
_chemical_formula_moiety 'C21 H18 Cl2 F2 N3 O2 P'
_chemical_formula_sum 'C21 H18 Cl2 F2 N3 O2 P'
_chemical_formula_weight 484.25
_chemical_name_systematic
;
<i>N</i>,<i>N</i>'-bis(2-chlorobenzyl)-<i>N</i>''-(2,6-
difluorobenzoyl)phosphoric triamide
;
_space_group_IT_number 14
_symmetry_cell_setting monoclinic
_symmetry_space_group_name_Hall '-P 2ybc'
_symmetry_space_group_name_H-M 'P 1 21/c 1'
_atom_sites_solution_hydrogens geom
_atom_sites_solution_primary direct
_atom_sites_solution_secondary difmap
_audit_creation_method SHELXL97
_cell_angle_alpha 90.00
_cell_angle_beta 102.056(2)
_cell_angle_gamma 90.00
_cell_formula_units_Z 4
_cell_length_a 19.643(3)
_cell_length_b 4.9874(6)
_cell_length_c 21.482(3)
_cell_measurement_reflns_used 7966
_cell_measurement_temperature 100(2)
_cell_measurement_theta_max 27.81
_cell_measurement_theta_min 3.36
_cell_volume 2058.1(5)
_computing_cell_refinement 'SAINT (Bruker, 2005)'
_computing_data_collection 'APEX2 (Bruker, 2005)'
_computing_data_reduction 'SAINT (Bruker, 2005)'
_computing_molecular_graphics
;
SHELXTL (Sheldrick, 2008) and Mercury (Macrae <i>et al.</i>,
2008)
;
_computing_publication_material
;
SHELXTL (Sheldrick, 2008) and enCIFer (Allen <i>et al.</i>,
2004)
;
_computing_structure_refinement 'SHELXL97 (Sheldrick, 2008)'
_computing_structure_solution 'SHELXS97 (Sheldrick, 2008)'
_diffrn_ambient_temperature 100(2)
_diffrn_measured_fraction_theta_full 1.000
_diffrn_measured_fraction_theta_max 0.973
_diffrn_measurement_device_type 'Bruker APEXII CCD area-detector'
_diffrn_measurement_method '\f and \w'
_diffrn_radiation_monochromator graphite
_diffrn_radiation_source 'fine-focus sealed tube'
_diffrn_radiation_type MoK\a
_diffrn_radiation_wavelength 0.71073
_diffrn_reflns_av_R_equivalents 0.0741
_diffrn_reflns_av_sigmaI/netI 0.0622
_diffrn_reflns_limit_h_max 25
_diffrn_reflns_limit_h_min -25
_diffrn_reflns_limit_k_max 6
_diffrn_reflns_limit_k_min -6
_diffrn_reflns_limit_l_max 27
_diffrn_reflns_limit_l_min -28
_diffrn_reflns_number 25048
_diffrn_reflns_theta_full 25.00
_diffrn_reflns_theta_max 27.94
_diffrn_reflns_theta_min 1.06
_diffrn_standards_number 0
_exptl_absorpt_coefficient_mu 0.436
_exptl_absorpt_correction_T_max 0.9577
_exptl_absorpt_correction_T_min 0.8987
_exptl_absorpt_correction_type multi-scan
_exptl_absorpt_process_details '(SADABS; Sheldrick, 1998)'
_exptl_crystal_colour colourless
_exptl_crystal_density_diffrn 1.563
_exptl_crystal_density_method 'not measured'
_exptl_crystal_description block
_exptl_crystal_F_000 992
_exptl_crystal_size_max 0.25
_exptl_crystal_size_mid 0.10
_exptl_crystal_size_min 0.10
_refine_diff_density_max 0.652
_refine_diff_density_min -0.476
_refine_ls_extinction_method none
_refine_ls_goodness_of_fit_ref 1.030
_refine_ls_hydrogen_treatment mixed
_refine_ls_matrix_type full
_refine_ls_number_parameters 289
_refine_ls_number_reflns 4821
_refine_ls_number_restraints 3
_refine_ls_restrained_S_all 1.030
_refine_ls_R_factor_all 0.0815
_refine_ls_R_factor_gt 0.0523
_refine_ls_shift/su_max 0.002
_refine_ls_shift/su_mean 0.000
_refine_ls_structure_factor_coef Fsqd
_refine_ls_weighting_details 'calc w = 1/[\s^2^(Fo^2^)+(0.0446P)^2^+2.5057P] where P=(Fo^2^+2Fc^2^)/3'
_refine_ls_weighting_scheme calc
_refine_ls_wR_factor_gt 0.1114
_refine_ls_wR_factor_ref 0.1279
_reflns_number_gt 3463
_reflns_number_total 4821
_reflns_threshold_expression I>2\s(I)
_cod_data_source_file yp3002.cif
_cod_data_source_block I
_cod_original_cell_volume 2058.2(4)
_cod_original_sg_symbol_H-M 'P 21/c'
_cod_database_code 2018166
_cod_database_fobs_code 2018166

loop_
_symmetry_equiv_pos_as_xyz
'x, y, z'
'-x, y+1/2, -z+1/2'
'-x, -y, -z'
'x, -y-1/2, z-1/2'

loop_
_atom_site_type_symbol
_atom_site_label
_atom_site_fract_x
_atom_site_fract_y
_atom_site_fract_z
_atom_site_U_iso_or_equiv
_atom_site_adp_type
_atom_site_calc_flag
_atom_site_refinement_flags
_atom_site_occupancy
_atom_site_symmetry_multiplicity
_atom_site_disorder_assembly
_atom_site_disorder_group
Cl Cl1 0.56322(4) 0.82496(15) 0.57320(3) 0.02548(18) Uani d . 1 1 . .
Cl Cl2 -0.01375(4) 0.77969(15) 0.44276(3) 0.02530(18) Uani d . 1 1 . .
P P1 0.27115(4) 0.74413(14) 0.50981(3) 0.01593(17) Uani d . 1 1 . .
F F1 0.15953(8) 0.9940(3) 0.65322(7) 0.0252(4) Uani d . 1 1 . .
F F2 0.32417(9) 0.3325(4) 0.73647(8) 0.0287(4) Uani d . 1 1 . .
O O1 0.25395(10) 0.3553(4) 0.60992(9) 0.0214(4) Uani d . 1 1 . .
O O2 0.27054(10) 1.0164(4) 0.48287(9) 0.0201(4) Uani d . 1 1 . .
N N1 0.26151(12) 0.7935(5) 0.58611(10) 0.0175(5) Uani d D 1 1 . .
H H1N 0.2581(16) 0.949(4) 0.6011(13) 0.021 Uiso d D 1 1 . .
N N2 0.34085(12) 0.5706(5) 0.51076(11) 0.0184(5) Uani d D 1 1 . .
H H2N 0.3346(16) 0.411(4) 0.4998(14) 0.022 Uiso d D 1 1 . .
N N3 0.20998(12) 0.5420(5) 0.47405(11) 0.0190(5) Uani d D 1 1 . .
H H3N 0.2201(16) 0.383(4) 0.4815(14) 0.023 Uiso d D 1 1 . .
C C1 0.19795(15) 0.8613(6) 0.70344(13) 0.0205(6) Uani d . 1 1 . .
C C2 0.18783(15) 0.9231(6) 0.76331(14) 0.0252(7) Uani d . 1 1 . .
H H2A 0.1558 1.0587 0.7692 0.030 Uiso calc R 1 1 . .
C C3 0.22578(16) 0.7818(6) 0.81506(13) 0.0262(7) Uani d . 1 1 . .
H H3A 0.2205 0.8238 0.8569 0.031 Uiso calc R 1 1 . .
C C4 0.27096(16) 0.5812(7) 0.80576(13) 0.0266(7) Uani d . 1 1 . .
H H4A 0.2963 0.4823 0.8408 0.032 Uiso calc R 1 1 . .
C C5 0.27869(15) 0.5265(6) 0.74460(13) 0.0222(6) Uani d . 1 1 . .
C C6 0.24330(14) 0.6648(6) 0.69125(12) 0.0184(6) Uani d . 1 1 . .
C C7 0.25292(14) 0.5913(6) 0.62590(12) 0.0184(6) Uani d . 1 1 . .
C C8 0.41113(14) 0.6730(6) 0.53326(12) 0.0198(6) Uani d . 1 1 . .
H H8A 0.4082 0.8641 0.5449 0.024 Uiso calc R 1 1 . .
H H8B 0.4362 0.6641 0.4979 0.024 Uiso calc R 1 1 . .
C C9 0.45316(15) 0.5247(6) 0.58983(12) 0.0193(6) Uani d . 1 1 . .
C C10 0.52358(15) 0.5791(6) 0.61148(13) 0.0200(6) Uani d . 1 1 . .
C C11 0.56409(16) 0.4456(6) 0.66265(13) 0.0248(7) Uani d . 1 1 . .
H H11A 0.6120 0.4879 0.6764 0.030 Uiso calc R 1 1 . .
C C12 0.53366(17) 0.2495(6) 0.69349(13) 0.0272(7) Uani d . 1 1 . .
H H12A 0.5609 0.1542 0.7282 0.033 Uiso calc R 1 1 . .
C C13 0.46341(16) 0.1924(6) 0.67365(13) 0.0250(7) Uani d . 1 1 . .
H H13A 0.4424 0.0599 0.6953 0.030 Uiso calc R 1 1 . .
C C14 0.42361(15) 0.3286(6) 0.62220(13) 0.0217(6) Uani d . 1 1 . .
H H14A 0.3755 0.2875 0.6089 0.026 Uiso calc R 1 1 . .
C C15 0.13673(14) 0.6099(6) 0.47053(12) 0.0204(6) Uani d . 1 1 . .
H H15A 0.1306 0.8062 0.4654 0.024 Uiso calc R 1 1 . .
H H15B 0.1234 0.5578 0.5108 0.024 Uiso calc R 1 1 . .
C C16 0.08956(14) 0.4695(6) 0.41556(12) 0.0194(6) Uani d . 1 1 . .
C C17 0.01876(15) 0.5362(6) 0.39907(13) 0.0210(6) Uani d . 1 1 . .
C C18 -0.02593(15) 0.4159(6) 0.34858(13) 0.0244(7) Uani d . 1 1 . .
H H18A -0.0734 0.4693 0.3377 0.029 Uiso calc R 1 1 . .
C C19 -0.00137(16) 0.2176(6) 0.31399(13) 0.0248(7) Uani d . 1 1 . .
H H19A -0.0319 0.1332 0.2794 0.030 Uiso calc R 1 1 . .
C C20 0.06798(15) 0.1425(6) 0.32998(13) 0.0230(6) Uani d . 1 1 . .
H H20A 0.0849 0.0052 0.3066 0.028 Uiso calc R 1 1 . .
C C21 0.11285(15) 0.2674(6) 0.38021(12) 0.0198(6) Uani d . 1 1 . .
H H21A 0.1603 0.2142 0.3907 0.024 Uiso calc R 1 1 . .

loop_
_atom_site_aniso_label
_atom_site_aniso_U_11
_atom_site_aniso_U_22
_atom_site_aniso_U_33
_atom_site_aniso_U_12
_atom_site_aniso_U_13
_atom_site_aniso_U_23
Cl1 0.0220(4) 0.0238(4) 0.0314(4) -0.0035(3) 0.0075(3) -0.0043(3)
Cl2 0.0224(4) 0.0254(4) 0.0287(4) 0.0044(3) 0.0067(3) 0.0006(3)
P1 0.0173(4) 0.0149(4) 0.0156(3) 0.0005(3) 0.0034(3) 0.0001(3)
F1 0.0242(9) 0.0243(9) 0.0278(9) 0.0048(7) 0.0073(7) 0.0030(7)
F2 0.0291(10) 0.0288(10) 0.0281(9) 0.0104(8) 0.0059(7) 0.0044(8)
O1 0.0271(11) 0.0144(10) 0.0230(10) -0.0008(9) 0.0060(8) -0.0017(8)
O2 0.0232(11) 0.0159(10) 0.0214(9) 0.0007(8) 0.0048(8) 0.0002(8)
N1 0.0234(13) 0.0118(12) 0.0180(11) 0.0011(10) 0.0055(9) -0.0026(9)
N2 0.0192(13) 0.0122(12) 0.0232(12) -0.0004(10) 0.0027(9) -0.0036(9)
N3 0.0179(13) 0.0161(12) 0.0219(12) 0.0008(10) 0.0012(9) 0.0001(10)
C1 0.0194(15) 0.0175(15) 0.0250(14) -0.0014(12) 0.0055(11) 0.0000(12)
C2 0.0197(15) 0.0270(17) 0.0305(15) -0.0028(13) 0.0086(12) -0.0068(13)
C3 0.0281(16) 0.0341(18) 0.0182(13) -0.0066(14) 0.0088(12) -0.0065(13)
C4 0.0277(17) 0.0320(18) 0.0196(14) -0.0019(14) 0.0037(12) 0.0022(12)
C5 0.0205(15) 0.0209(15) 0.0252(14) 0.0008(12) 0.0049(11) 0.0003(12)
C6 0.0180(14) 0.0179(15) 0.0196(13) -0.0046(11) 0.0047(10) -0.0010(11)
C7 0.0136(14) 0.0200(15) 0.0207(13) -0.0021(11) 0.0019(10) 0.0012(11)
C8 0.0194(15) 0.0197(15) 0.0207(13) 0.0000(12) 0.0054(11) -0.0022(11)
C9 0.0212(15) 0.0194(15) 0.0177(13) 0.0017(12) 0.0049(11) -0.0045(11)
C10 0.0232(15) 0.0167(15) 0.0214(13) -0.0007(12) 0.0076(11) -0.0051(11)
C11 0.0211(16) 0.0252(17) 0.0255(15) 0.0045(13) -0.0011(11) -0.0070(12)
C12 0.0327(18) 0.0260(17) 0.0210(14) 0.0096(14) 0.0010(12) -0.0029(12)
C13 0.0313(17) 0.0235(16) 0.0210(14) 0.0035(13) 0.0072(12) 0.0021(12)
C14 0.0210(15) 0.0218(16) 0.0221(14) 0.0003(12) 0.0041(11) -0.0011(12)
C15 0.0187(15) 0.0231(16) 0.0191(13) -0.0004(12) 0.0033(11) -0.0004(12)
C16 0.0203(15) 0.0195(15) 0.0186(13) -0.0027(12) 0.0045(11) 0.0036(11)
C17 0.0216(15) 0.0181(15) 0.0240(14) 0.0002(12) 0.0065(11) 0.0025(12)
C18 0.0165(15) 0.0272(17) 0.0281(15) -0.0010(13) 0.0011(11) 0.0052(13)
C19 0.0266(16) 0.0251(17) 0.0208(14) -0.0057(13) 0.0004(11) 0.0026(12)
C20 0.0275(17) 0.0210(15) 0.0204(13) -0.0020(13) 0.0050(11) -0.0001(12)
C21 0.0204(14) 0.0200(15) 0.0196(13) -0.0013(12) 0.0052(11) 0.0045(11)

loop_
_atom_type_symbol
_atom_type_description
_atom_type_scat_dispersion_real
_atom_type_scat_dispersion_imag
_atom_type_scat_source
C C 0.0033 0.0016 'International Tables Vol C Tables 4.2.6.8 and 6.1.1.4'
H H 0.0000 0.0000 'International Tables Vol C Tables 4.2.6.8 and 6.1.1.4'
N N 0.0061 0.0033 'International Tables Vol C Tables 4.2.6.8 and 6.1.1.4'
O O 0.0106 0.0060 'International Tables Vol C Tables 4.2.6.8 and 6.1.1.4'
F F 0.0171 0.0103 'International Tables Vol C Tables 4.2.6.8 and 6.1.1.4'
P P 0.1023 0.0942 'International Tables Vol C Tables 4.2.6.8 and 6.1.1.4'
Cl Cl 0.1484 0.1585 'International Tables Vol C Tables 4.2.6.8 and 6.1.1.4'

loop_
_geom_angle_atom_site_label_1
_geom_angle_atom_site_label_2
_geom_angle_atom_site_label_3
_geom_angle_site_symmetry_1
_geom_angle_site_symmetry_3
_geom_angle
_geom_angle_publ_flag
O2 P1 N2 . . 115.79(12) y
O2 P1 N3 . . 116.04(12) y
N2 P1 N3 . . 102.33(13) y
O2 P1 N1 . . 104.51(11) y
N2 P1 N1 . . 109.20(12) y
N3 P1 N1 . . 108.83(12) y
C7 N1 P1 . . 123.5(2) y
C7 N1 H1N . . 114(2) ?
P1 N1 H1N . . 122(2) ?
C8 N2 P1 . . 123.93(19) y
C8 N2 H2N . . 120(2) ?
P1 N2 H2N . . 116(2) ?
C15 N3 P1 . . 120.01(19) y
C15 N3 H3N . . 115(2) ?
P1 N3 H3N . . 112(2) ?
F1 C1 C2 . . 118.0(3) ?
F1 C1 C6 . . 117.9(2) ?
C2 C1 C6 . . 124.0(3) ?
C1 C2 C3 . . 118.3(3) ?
C1 C2 H2A . . 120.8 ?
C3 C2 H2A . . 120.8 ?
C4 C3 C2 . . 120.3(3) ?
C4 C3 H3A . . 119.9 ?
C2 C3 H3A . . 119.9 ?
C3 C4 C5 . . 118.9(3) ?
C3 C4 H4A . . 120.6 ?
C5 C4 H4A . . 120.6 ?
F2 C5 C4 . . 118.1(3) ?
F2 C5 C6 . . 118.5(2) ?
C4 C5 C6 . . 123.4(3) ?
C1 C6 C5 . . 115.1(2) ?
C1 C6 C7 . . 124.1(2) ?
C5 C6 C7 . . 120.7(3) ?
O1 C7 N1 . . 121.7(2) y
O1 C7 C6 . . 120.6(2) ?
N1 C7 C6 . . 117.7(2) ?
N2 C8 C9 . . 114.6(2) ?
N2 C8 H8A . . 108.6 ?
C9 C8 H8A . . 108.6 ?
N2 C8 H8B . . 108.6 ?
C9 C8 H8B . . 108.6 ?
H8A C8 H8B . . 107.6 ?
C10 C9 C14 . . 117.3(3) ?
C10 C9 C8 . . 120.7(3) ?
C14 C9 C8 . . 122.0(3) ?
C11 C10 C9 . . 122.5(3) ?
C11 C10 Cl1 . . 118.2(2) ?
C9 C10 Cl1 . . 119.3(2) ?
C12 C11 C10 . . 119.0(3) ?
C12 C11 H11A . . 120.5 ?
C10 C11 H11A . . 120.5 ?
C11 C12 C13 . . 120.0(3) ?
C11 C12 H12A . . 120.0 ?
C13 C12 H12A . . 120.0 ?
C12 C13 C14 . . 120.2(3) ?
C12 C13 H13A . . 119.9 ?
C14 C13 H13A . . 119.9 ?
C13 C14 C9 . . 121.0(3) ?
C13 C14 H14A . . 119.5 ?
C9 C14 H14A . . 119.5 ?
N3 C15 C16 . . 111.6(2) ?
N3 C15 H15A . . 109.3 ?
C16 C15 H15A . . 109.3 ?
N3 C15 H15B . . 109.3 ?
C16 C15 H15B . . 109.3 ?
H15A C15 H15B . . 108.0 ?
C21 C16 C17 . . 117.0(3) ?
C21 C16 C15 . . 122.8(3) ?
C17 C16 C15 . . 120.1(3) ?
C18 C17 C16 . . 122.0(3) ?
C18 C17 Cl2 . . 118.9(2) ?
C16 C17 Cl2 . . 119.1(2) ?
C17 C18 C19 . . 119.8(3) ?
C17 C18 H18A . . 120.1 ?
C19 C18 H18A . . 120.1 ?
C18 C19 C20 . . 119.7(3) ?
C18 C19 H19A . . 120.1 ?
C20 C19 H19A . . 120.1 ?
C19 C20 C21 . . 120.2(3) ?
C19 C20 H20A . . 119.9 ?
C21 C20 H20A . . 119.9 ?
C20 C21 C16 . . 121.3(3) ?
C20 C21 H21A . . 119.4 ?
C16 C21 H21A . . 119.4 ?

loop_
_geom_bond_atom_site_label_1
_geom_bond_atom_site_label_2
_geom_bond_site_symmetry_2
_geom_bond_distance
_geom_bond_publ_flag
Cl1 C10 . 1.747(3) ?
Cl2 C17 . 1.736(3) ?
P1 O2 . 1.475(2) y
P1 N2 . 1.616(2) y
P1 N3 . 1.632(2) y
P1 N1 . 1.707(2) y
F1 C1 . 1.353(3) ?
F2 C5 . 1.353(3) ?
O1 C7 . 1.227(3) y
N1 C7 . 1.355(4) y
N1 H1N . 0.850(18) ?
N2 C8 . 1.457(4) y
N2 H2N . 0.833(18) ?
N3 C15 . 1.465(4) y
N3 H3N . 0.826(18) ?
C1 C2 . 1.377(4) ?
C1 C6 . 1.386(4) ?
C2 C3 . 1.394(4) ?
C2 H2A . 0.9500 ?
C3 C4 . 1.379(4) ?
C3 H3A . 0.9500 ?
C4 C5 . 1.381(4) ?
C4 H4A . 0.9500 ?
C5 C6 . 1.393(4) ?
C6 C7 . 1.501(4) ?
C8 C9 . 1.512(4) ?
C8 H8A . 0.9900 ?
C8 H8B . 0.9900 ?
C9 C10 . 1.391(4) ?
C9 C14 . 1.395(4) ?
C10 C11 . 1.385(4) ?
C11 C12 . 1.385(4) ?
C11 H11A . 0.9500 ?
C12 C13 . 1.386(4) ?
C12 H12A . 0.9500 ?
C13 C14 . 1.390(4) ?
C13 H13A . 0.9500 ?
C14 H14A . 0.9500 ?
C15 C16 . 1.512(4) ?
C15 H15A . 0.9900 ?
C15 H15B . 0.9900 ?
C16 C21 . 1.395(4) ?
C16 C17 . 1.402(4) ?
C17 C18 . 1.382(4) ?
C18 C19 . 1.383(4) ?
C18 H18A . 0.9500 ?
C19 C20 . 1.385(4) ?
C19 H19A . 0.9500 ?
C20 C21 . 1.390(4) ?
C20 H20A . 0.9500 ?
C21 H21A . 0.9500 ?

loop_
_geom_hbond_atom_site_label_D
_geom_hbond_atom_site_label_H
_geom_hbond_atom_site_label_A
_geom_hbond_site_symmetry_A
_geom_hbond_distance_DH
_geom_hbond_distance_HA
_geom_hbond_distance_DA
_geom_hbond_angle_DHA
_geom_hbond_publ_flag
N1 H1N O1 1_565 0.850(18) 2.04(2) 2.858(3) 162(3) y
N1 H1N F1 . 0.850(18) 2.44(3) 2.881(3) 113(2) y
N2 H2N O2 1_545 0.833(18) 2.32(2) 3.092(3) 154(3) y
N3 H3N O2 1_545 0.826(18) 2.08(2) 2.869(3) 161(3) y

loop_
_geom_torsion_atom_site_label_1
_geom_torsion_atom_site_label_2
_geom_torsion_atom_site_label_3
_geom_torsion_atom_site_label_4
_geom_torsion_site_symmetry_1
_geom_torsion_site_symmetry_2
_geom_torsion_site_symmetry_3
_geom_torsion_site_symmetry_4
_geom_torsion
_geom_torsion_publ_flag
O2 P1 N1 C7 . . . . 173.6(2) y
N2 P1 N1 C7 . . . . -61.9(3) y
N3 P1 N1 C7 . . . . 49.1(3) y
O2 P1 N2 C8 . . . . 47.4(2) ?
N3 P1 N2 C8 . . . . 174.6(2) ?
N1 P1 N2 C8 . . . . -70.2(2) ?
O2 P1 N3 C15 . . . . -60.8(2) ?
N2 P1 N3 C15 . . . . 172.2(2) ?
N1 P1 N3 C15 . . . . 56.7(2) ?
F1 C1 C2 C3 . . . . 178.2(3) ?
C6 C1 C2 C3 . . . . 0.6(5) ?
C1 C2 C3 C4 . . . . -1.5(4) ?
C2 C3 C4 C5 . . . . 1.1(5) ?
C3 C4 C5 F2 . . . . 178.8(3) ?
C3 C4 C5 C6 . . . . 0.3(5) ?
F1 C1 C6 C5 . . . . -176.9(2) ?
C2 C1 C6 C5 . . . . 0.7(4) ?
F1 C1 C6 C7 . . . . 0.5(4) ?
C2 C1 C6 C7 . . . . 178.1(3) ?
F2 C5 C6 C1 . . . . -179.7(2) ?
C4 C5 C6 C1 . . . . -1.1(4) ?
F2 C5 C6 C7 . . . . 2.8(4) ?
C4 C5 C6 C7 . . . . -178.7(3) ?
P1 N1 C7 O1 . . . . 2.6(4) y
P1 N1 C7 C6 . . . . -178.51(19) ?
C1 C6 C7 O1 . . . . -133.9(3) ?
C5 C6 C7 O1 . . . . 43.4(4) ?
C1 C6 C7 N1 . . . . 47.1(4) ?
C5 C6 C7 N1 . . . . -135.6(3) ?
P1 N2 C8 C9 . . . . 118.4(2) ?
N2 C8 C9 C10 . . . . 172.1(2) ?
N2 C8 C9 C14 . . . . -7.6(4) ?
C14 C9 C10 C11 . . . . 0.5(4) ?
C8 C9 C10 C11 . . . . -179.2(3) ?
C14 C9 C10 Cl1 . . . . -179.4(2) ?
C8 C9 C10 Cl1 . . . . 0.8(4) ?
C9 C10 C11 C12 . . . . 0.2(4) ?
Cl1 C10 C11 C12 . . . . -179.8(2) ?
C10 C11 C12 C13 . . . . -1.0(4) ?
C11 C12 C13 C14 . . . . 1.0(4) ?
C12 C13 C14 C9 . . . . -0.2(4) ?
C10 C9 C14 C13 . . . . -0.5(4) ?
C8 C9 C14 C13 . . . . 179.2(3) ?
P1 N3 C15 C16 . . . . 156.82(19) ?
N3 C15 C16 C21 . . . . 10.1(4) ?
N3 C15 C16 C17 . . . . -171.5(2) ?
C21 C16 C17 C18 . . . . -2.5(4) ?
C15 C16 C17 C18 . . . . 179.0(3) ?
C21 C16 C17 Cl2 . . . . 178.2(2) ?
C15 C16 C17 Cl2 . . . . -0.3(4) ?
C16 C17 C18 C19 . . . . 2.0(4) ?
Cl2 C17 C18 C19 . . . . -178.7(2) ?
C17 C18 C19 C20 . . . . -0.5(4) ?
C18 C19 C20 C21 . . . . -0.6(4) ?
C19 C20 C21 C16 . . . . 0.1(4) ?
C17 C16 C21 C20 . . . . 1.4(4) ?
C15 C16 C21 C20 . . . . 179.9(3) ?

loop_
_cod_related_entry_id
_cod_related_entry_database
_cod_related_entry_code
1 ChemSpider 30654317
